data_4349724
loop_
_publ_author_name
'Liu, Yu-Ling'
'Zhang, Wen'

_publ_section_title
;
 Cation-templated cyanometallate-based supramolecular rectangular cage
 compounds showing dielectric transitions
;
_journal_issue 8
_journal_name_full 'Inorganic Chemistry Frontiers'
_journal_page_first 1304
_journal_paper_doi 10.1039/C7QI00218A
_journal_volume 4
_journal_year 2017
_chemical_formula_moiety '2(C3 H0.50 Cd0.50 Cl Co0.50 N3), 2(C H5 N2 S)'
_chemical_formula_sum 'C8 H11 Cd Cl2 Co N10 S2'
_chemical_formula_weight 553.63
_space_group_crystal_system tetragonal
_space_group_IT_number 129
_space_group_name_Hall '-P 4a 2a'
_space_group_name_H-M_alt 'P 4/n m m :2'
_atom_sites_solution_hydrogens difmap
_audit_creation_method SHELXL-2014/7
_audit_update_record
;
2017-02-20 deposited with the CCDC.
2017-06-05 downloaded from the CCDC.
;
_cell_angle_alpha 90
_cell_angle_beta 90
_cell_angle_gamma 90
_cell_formula_units_Z 4
_cell_length_a 15.0723(16)
_cell_length_b 15.0723(16)
_cell_length_c 8.6294(9)
_cell_measurement_reflns_used 5463
_cell_measurement_temperature 273(2)
_cell_measurement_theta_max 27.5281
_cell_measurement_theta_min 3.0201
_cell_volume 1960.4(4)
_computing_structure_refinement 'SHELXL-2014/7 (Sheldrick, 2014)'
_diffrn_ambient_temperature 273(2)
_diffrn_measured_fraction_theta_full 0.991
_diffrn_measured_fraction_theta_max 0.992
_diffrn_measurement_device_type 'Saturn724+ (4x4 bin mode)'
_diffrn_measurement_method CCD_Profile_fitting
_diffrn_radiation_type MoK\a
_diffrn_radiation_wavelength 0.71073
_diffrn_reflns_av_R_equivalents 0.0473
_diffrn_reflns_av_unetI/netI 0.0157
_diffrn_reflns_Laue_measured_fraction_full 0.991
_diffrn_reflns_Laue_measured_fraction_max 0.992
_diffrn_reflns_limit_h_max 19
_diffrn_reflns_limit_h_min -18
_diffrn_reflns_limit_k_max 19
_diffrn_reflns_limit_k_min -14
_diffrn_reflns_limit_l_max 11
_diffrn_reflns_limit_l_min -11
_diffrn_reflns_number 20779
_diffrn_reflns_point_group_measured_fraction_full 0.991
_diffrn_reflns_point_group_measured_fraction_max 0.992
_diffrn_reflns_theta_full 25.242
_diffrn_reflns_theta_max 27.496
_diffrn_reflns_theta_min 2.720
_exptl_absorpt_coefficient_mu 2.429
_exptl_crystal_colour pale-yellow
_exptl_crystal_density_diffrn 1.876
_exptl_crystal_description plate
_exptl_crystal_F_000 1104
_refine_diff_density_max 1.882
_refine_diff_density_min -3.584
_refine_diff_density_rms 0.275
_refine_ls_extinction_method none
_refine_ls_goodness_of_fit_ref 1.078
_refine_ls_hydrogen_treatment mixed
_refine_ls_matrix_type full
_refine_ls_number_parameters 73
_refine_ls_number_reflns 1271
_refine_ls_number_restraints 64
_refine_ls_restrained_S_all 1.095
_refine_ls_R_factor_all 0.0962
_refine_ls_R_factor_gt 0.0943
_refine_ls_shift/su_max 0.000
_refine_ls_shift/su_mean 0.000
_refine_ls_structure_factor_coef Fsqd
_refine_ls_weighting_details 'w=1/[\s^2^(Fo^2^)+(0.1110P)^2^+53.6323P] where P=(Fo^2^+2Fc^2^)/3'
_refine_ls_weighting_scheme calc
_refine_ls_wR_factor_gt 0.2432
_refine_ls_wR_factor_ref 0.2447
_reflns_Friedel_coverage 0.000
_reflns_number_gt 1227
_reflns_number_total 1271
_reflns_threshold_expression 'I > 2\s(I)'
_cod_data_source_file c7qi00218a2.cif
_cod_data_source_block 4-273K
_cod_original_cell_volume 1960.4(5)
_cod_original_sg_symbol_H-M 'P 4/n m m'
_cod_database_code 4349724
_shelx_shelxl_version_number 2014/7
_shelx_space_group_comment
;
The symmetry employed for this shelxl refinement is uniquely defined
by the following loop, which should always be used as a source of
symmetry information in preference to the above space-group names.
They are only intended as comments.
;

loop_
_space_group_symop_operation_xyz
'x, y, z'
'-y+1/2, x, z'
'-x+1/2, -y+1/2, z'
'y, -x+1/2, z'
'x+1/2, -y, -z'
'y+1/2, x+1/2, -z'
'-x, y+1/2, -z'
'-y, -x, -z'
'-x, -y, -z'
'y-1/2, -x, -z'
'x-1/2, y-1/2, -z'
'-y, x-1/2, -z'
'-x-1/2, y, z'
'-y-1/2, -x-1/2, z'
'x, -y-1/2, z'
'y, x, z'

loop_
_atom_site_label
_atom_site_type_symbol
_atom_site_fract_x
_atom_site_fract_y
_atom_site_fract_z
_atom_site_U_iso_or_equiv
_atom_site_adp_type
_atom_site_occupancy
_atom_site_site_symmetry_order
_atom_site_calc_flag
_atom_site_refinement_flags_posn
_atom_site_refinement_flags_adp
_atom_site_refinement_flags_occupancy
C1 C 0.1601(6) 0.1601(6) 1.0730(15) 0.030(2) Uani 1 2 d S TU P
C2 C 0.2500 0.2500 1.293(3) 0.026(4) Uani 1 8 d S TU P
C3 C 0.2500 0.2500 0.854(3) 0.035(4) Uani 1 8 d S TU P
C4 C 0.1607(6) -0.1607(6) 1.0000 0.028(2) Uani 1 2 d S TU P
C5 C 0.2500 -0.2500 0.7775(5) 0.028(3) Uani 1 4 d DS TU P
C6 C 0.5073(4) 0.2500 0.4886(7) 0.069(7) Uani 1 2 d DS TU P
Cd1 Cd 0.0000 0.0000 1.0000 0.0197(4) Uani 1 4 d S T P
Cl1 Cl 0.0405(2) 0.0405(2) 0.7137(5) 0.0481(10) Uani 1 2 d S T P
Co1 Co 0.2500 0.2500 1.0736(3) 0.0137(6) Uani 1 8 d S T P
Co2 Co 0.2500 -0.2500 1.0000 0.0131(6) Uani 1 8 d DS T P
H1 H 0.2500 0.2500 0.621(3) 0.016 Uiso 1 8 d DS U P
H2 H 0.2500 -0.2500 0.5000 0.016 Uiso 1 8 d DS U P
N1 N 0.1071(6) 0.1071(6) 1.0714(15) 0.036(2) Uani 1 2 d S TU P
N2 N 0.2500 0.2500 1.425(3) 0.033(4) Uani 1 8 d S TU P
N3 N 0.2500 0.2500 0.723(2) 0.036(4) Uani 1 8 d DS TU P
N4 N 0.1078(5) -0.1078(5) 1.0000 0.034(2) Uani 1 2 d S TU P
N5 N 0.2500 -0.2500 0.6473(6) 0.035(3) Uani 1 4 d DS TU P
N6 N 0.5148 0.1752 0.4116(6) 0.095(2) Uani 0.5 1 d DR U P
H6A H 0.5230 0.1840 0.3143 0.114 Uiso 0.5 1 d R U P
H6B H 0.5095 0.1259 0.4615 0.114 Uiso 0.5 1 d R U P
N7 N 0.4941(6) 0.2500 0.6397(8) 0.095(2) Uani 1 2 d DS TU P
H7A H 0.4903 0.2983 0.6924 0.114 Uiso 1 1 d R U .
S1 S 0.5154(6) 0.3497 0.3877(8) 0.095(2) Uani 0.5 1 d DR U P
H3 H 0.5067 0.4000 0.4782 0.114 Uiso 0.5 1 d R U P

loop_
_atom_site_aniso_label
_atom_site_aniso_U_11
_atom_site_aniso_U_22
_atom_site_aniso_U_33
_atom_site_aniso_U_23
_atom_site_aniso_U_13
_atom_site_aniso_U_12
C1 0.030(3) 0.030(3) 0.029(5) -0.001(3) -0.001(3) -0.006(4)
C2 0.031(6) 0.031(6) 0.016(8) 0.000 0.000 0.000
C3 0.046(6) 0.046(6) 0.013(6) 0.000 0.000 0.000
C4 0.023(3) 0.023(3) 0.037(5) 0.002(3) 0.002(3) 0.006(4)
C5 0.035(8) 0.032(8) 0.017(6) 0.000 0.000 0.000
C6 0.069(7) 0.070(7) 0.068(7) 0.000 0.000(3) 0.000
Cd1 0.0151(5) 0.0151(5) 0.0290(7) -0.0001(3) -0.0001(3) 0.0016(4)
Cl1 0.0542(15) 0.0542(15) 0.0358(17) 0.0063(12) 0.0063(12) -0.0091(19)
Co1 0.0151(9) 0.0151(9) 0.0111(13) 0.000 0.000 0.000
Co2 0.0129(9) 0.0129(9) 0.0133(13) 0.000 0.000 0.000
N1 0.035(3) 0.035(3) 0.038(5) -0.001(3) -0.001(3) -0.009(4)
N2 0.039(6) 0.039(6) 0.021(8) 0.000 0.000 0.000
N3 0.047(6) 0.047(6) 0.013(6) 0.000 0.000 0.000
N4 0.028(3) 0.028(3) 0.046(5) 0.002(3) 0.002(3) 0.009(4)
N5 0.044(8) 0.043(8) 0.019(6) 0.000 0.000 0.000
N6 0.096(3) 0.095(3) 0.094(3) 0.0029(14) -0.0006(13) -0.0005(14)
N7 0.096(3) 0.095(3) 0.094(3) 0.0029(14) -0.0006(13) -0.0005(14)
S1 0.096(3) 0.095(3) 0.094(3) 0.0029(14) -0.0006(13) -0.0005(14)

loop_
_atom_type_symbol
_atom_type_description
_atom_type_scat_dispersion_real
_atom_type_scat_dispersion_imag
_atom_type_scat_source
C C 0.0033 0.0016 'International Tables Vol C Tables 4.2.6.8 and 6.1.1.4'
H H 0.0000 0.0000 'International Tables Vol C Tables 4.2.6.8 and 6.1.1.4'
Cd Cd -0.8075 1.2024 'International Tables Vol C Tables 4.2.6.8 and 6.1.1.4'
Cl Cl 0.1484 0.1585 'International Tables Vol C Tables 4.2.6.8 and 6.1.1.4'
Co Co 0.3494 0.9721 'International Tables Vol C Tables 4.2.6.8 and 6.1.1.4'
N N 0.0061 0.0033 'International Tables Vol C Tables 4.2.6.8 and 6.1.1.4'
O O 0.0106 0.0060 'International Tables Vol C Tables 4.2.6.8 and 6.1.1.4'
S S 0.1246 0.1234 'International Tables Vol C Tables 4.2.6.8 and 6.1.1.4'

loop_
_geom_angle_atom_site_label_1
_geom_angle_atom_site_label_2
_geom_angle_atom_site_label_3
_geom_angle
_geom_angle_site_symmetry_1
_geom_angle_site_symmetry_3
N1 C1 Co1 179.4(13) . .
N2 C2 Co1 180.0 . .
N3 C3 Co1 180.0 . .
N4 C4 Co2 180.0(10) . .
N5 C5 Co2 180.0 . .
N6 C6 N6 118.3(4) 15_565 .
N6 C6 N7 120.9(2) 15_565 .
N6 C6 N7 120.8(2) . .
N6 C6 S1 1.0(3) 15_565 .
N6 C6 S1 118.9(2) . .
N7 C6 S1 120.29(8) . .
N6 C6 S1 118.9(2) 15_565 15_565
N6 C6 S1 1.0(3) . 15_565
N7 C6 S1 120.29(8) . 15_565
S1 C6 S1 119.41(17) . 15_565
N4 Cd1 N4 180.0 . 9_557
N4 Cd1 N1 90.000(2) . .
N4 Cd1 N1 90.000(2) 9_557 .
N4 Cd1 N1 90.000(2) . 9_557
N4 Cd1 N1 90.000(2) 9_557 9_557
N1 Cd1 N1 180.0(6) . 9_557
N4 Cd1 Cl1 90.0 . 9_557
N4 Cd1 Cl1 90.0 9_557 9_557
N1 Cd1 Cl1 94.1(3) . 9_557
N1 Cd1 Cl1 85.9(3) 9_557 9_557
N4 Cd1 Cl1 90.0 . .
N4 Cd1 Cl1 90.0 9_557 .
N1 Cd1 Cl1 85.9(3) . .
N1 Cd1 Cl1 94.1(3) 9_557 .
Cl1 Cd1 Cl1 180.0 9_557 .
C2 Co1 C3 180.000(11) . .
C2 Co1 C1 90.1(4) . .
C3 Co1 C1 89.9(4) . .
C2 Co1 C1 90.1(4) . 3
C3 Co1 C1 89.9(4) . 3
C1 Co1 C1 179.7(8) . 3
C2 Co1 C1 90.1(4) . 4
C3 Co1 C1 89.9(4) . 4
C1 Co1 C1 90.000(5) . 4
C1 Co1 C1 90.000(5) 3 4
C2 Co1 C1 90.1(4) . 2
C3 Co1 C1 89.9(4) . 2
C1 Co1 C1 90.000(4) . 2
C1 Co1 C1 90.000(5) 3 2
C1 Co1 C1 179.7(8) 4 2
C4 Co2 C4 90.000(1) . 12_557
C4 Co2 C4 90.000(1) . 10_657
C4 Co2 C4 180.0(4) 12_557 10_657
C4 Co2 C4 180.0 . 3_545
C4 Co2 C4 90.000(1) 12_557 3_545
C4 Co2 C4 90.000(1) 10_657 3_545
C4 Co2 C5 90.0 . 10_657
C4 Co2 C5 90.000(1) 12_557 10_657
C4 Co2 C5 90.000(1) 10_657 10_657
C4 Co2 C5 90.0 3_545 10_657
C4 Co2 C5 90.0 . .
C4 Co2 C5 90.000(1) 12_557 .
C4 Co2 C5 90.000(1) 10_657 .
C4 Co2 C5 90.0 3_545 .
C5 Co2 C5 180.0 10_657 .
C1 N1 Cd1 165.6(12) . .
C3 N3 H1 180.000(14) . .
C4 N4 Cd1 180.0(9) . .
C5 N5 H2 180.0 . .
S1 N6 C6 175.8(13) 15_565 .
S1 N6 H6A 70.3 15_565 .
C6 N6 H6A 112.0 . .
S1 N6 H6B 59.1 15_565 .
C6 N6 H6B 118.6 . .
H6A N6 H6B 129.4 . .
C6 N7 H7A 122.2 . .
N6 S1 C6 3.2(9) 15_565 .
N6 S1 H3 105.2 15_565 .
C6 S1 H3 103.4 . .

loop_
_geom_bond_atom_site_label_1
_geom_bond_atom_site_label_2
_geom_bond_distance
_geom_bond_site_symmetry_2
C1 N1 1.130(17) .
C1 Co1 1.916(13) .
C2 N2 1.14(3) .
C2 Co1 1.89(2) .
C3 N3 1.13(3) .
C3 Co1 1.90(3) .
C4 N4 1.127(17) .
C4 Co2 1.904(12) .
C5 N5 1.123(4) .
C5 Co2 1.920(4) .
C6 N6 1.313(3) 15_565
C6 N6 1.313(3) .
C6 N7 1.320(3) .
C6 S1 1.7412(15) .
C6 S1 1.7412(15) 15_565
Cd1 N4 2.298(12) .
Cd1 N4 2.298(12) 9_557
Cd1 N1 2.364(12) .
Cd1 N1 2.364(12) 9_557
Cd1 Cl1 2.617(4) 9_557
Cd1 Cl1 2.617(4) .
Co1 C1 1.916(13) 3
Co1 C1 1.916(13) 4
Co1 C1 1.916(13) 2
Co2 C4 1.904(12) 12_557
Co2 C4 1.904(12) 10_657
Co2 C4 1.904(12) 3_545
Co2 C5 1.920(4) 10_657
N3 H1 0.880(10) .
N5 H2 1.271(5) .
N6 S1 0.429(3) 15_565
N6 H6A 0.8593 .
N6 H6B 0.8624 .
N7 H7A 0.8597 .
S1 N6 0.429(3) 15_565
S1 H3 1.0956 .

loop_
_geom_hbond_atom_site_label_D
_geom_hbond_atom_site_label_H
_geom_hbond_atom_site_label_A
_geom_hbond_distance_DH
_geom_hbond_distance_HA
_geom_hbond_distance_DA
_geom_hbond_angle_DHA
_geom_hbond_site_symmetry_A
S1 H3 S1 1.10 2.76 3.467(13) 121.6 8_666
S1 H3 Cl1 1.10 2.33 3.370(7) 157.4 3
N7 H7A Cl1 0.86 2.48 3.264(3) 151.7 3
N6 H6B S1 0.86 2.99 3.601(8) 129.1 12_656
N6 H6B Cl1 0.86 2.96 3.447(4) 117.4 10_656
N6 H6B Cl1 0.86 2.64 3.408(5) 149.1 2
N5 H2 N5 1.271(5) 1.271(5) 2.542(10) 180.000(0) 10_656
N3 H1 N2 0.880(10) 1.69(3) 2.57(3) 180.000(9) 1_554

loop_
_geom_torsion_atom_site_label_1
_geom_torsion_atom_site_label_2
_geom_torsion_atom_site_label_3
_geom_torsion_atom_site_label_4
_geom_torsion
_geom_torsion_site_symmetry_1
_geom_torsion_site_symmetry_4
N6 C6 S1 N6 -57(15) . 15_565
N7 C6 S1 N6 123(15) . 15_565
S1 C6 S1 N6 -58(16) 15_565 15_565
